data_4127312
loop_
_publ_author_name
'Beldjoudi, Yassine'
'Narayanan, Ashwin'
'Roy, Indranil'
'Pearson, Tyler J.'
'Cetin, M. Mustafa'
'Nguyen, Minh T.'
'Krzyaniak, Matthew D.'
'Alsubaie, Fehaid M.'
'Wasielewski, Michael R.'
'Stupp, Samuel I.'
'Stoddart, J. Fraser'

_publ_section_title
;
 Supramolecular Tessellations by a Rigid Naphthalene Diimide Triangle.
;
_journal_name_full 'Journal of the American Chemical Society'
_journal_paper_doi 10.1021/jacs.9b08758
_journal_year 2019
_chemical_formula_moiety '3(C6 H4 S4), C60 H42 N6 O12, 1(C H2 Cl2)'
_chemical_formula_sum 'C79 H52 Cl2 N6 O12 S12'
_chemical_formula_weight 1732.88
_space_group_crystal_system monoclinic
_space_group_IT_number 14
_space_group_name_Hall '-P 2yn'
_space_group_name_H-M_alt 'P 1 21/n 1'
_symmetry_space_group_name_Hall '-P 2yn'
_symmetry_space_group_name_H-M 'P 1 21/n 1'
_atom_sites_solution_hydrogens geom
_atom_sites_solution_primary iterative
_audit_creation_date 2019-07-24
_audit_creation_method
;
Olex2 1.2
(compiled 2018.05.29 svn.r3508 for OlexSys, GUI svn.r5506)
;
_audit_update_record
;
2019-07-24 # Formatted by publCIF

;
_cell_angle_alpha 90
_cell_angle_beta 91.229(4)
_cell_angle_gamma 90
_cell_formula_units_Z 4
_cell_length_a 18.1136(10)
_cell_length_b 15.6480(9)
_cell_length_c 27.3059(15)
_cell_measurement_reflns_used 9498
_cell_measurement_temperature 100(2)
_cell_measurement_theta_max 67.454
_cell_measurement_theta_min 3.740
_cell_volume 7737.8(7)
_computing_cell_refinement 'SAINT V8.38A (?, 2016)'
_computing_data_collection 'APEX2 V2014.11-0 (Bruker, 2014)'
_computing_data_reduction 'SAINT V8.38A (?, 2016)'
_computing_molecular_graphics 'Olex2 (Dolomanov et al., 2009)'
_computing_publication_material 'Olex2 (Dolomanov et al., 2009)'
_computing_structure_refinement 'XL (Sheldrick, 2008)'
_computing_structure_solution 'olex2.solve (Bourhis et al., 2015)'
_diffrn_ambient_temperature 99.99
_diffrn_measured_fraction_theta_full 0.945
_diffrn_measured_fraction_theta_max 0.945
_diffrn_measurement_device_type 'Bruker APEX-II CCD'
_diffrn_measurement_method '\w scans'
_diffrn_radiation_type CuK\a
_diffrn_radiation_wavelength 1.54178
_diffrn_reflns_av_R_equivalents 0.1025
_diffrn_reflns_av_unetI/netI 0.1045
_diffrn_reflns_Laue_measured_fraction_full 0.945
_diffrn_reflns_Laue_measured_fraction_max 0.945
_diffrn_reflns_limit_h_max 21
_diffrn_reflns_limit_h_min -21
_diffrn_reflns_limit_k_max 9
_diffrn_reflns_limit_k_min -18
_diffrn_reflns_limit_l_max 31
_diffrn_reflns_limit_l_min -32
_diffrn_reflns_number 37431
_diffrn_reflns_point_group_measured_fraction_full 0.945
_diffrn_reflns_point_group_measured_fraction_max 0.945
_diffrn_reflns_theta_full 65.402
_diffrn_reflns_theta_max 65.402
_diffrn_reflns_theta_min 3.255
_diffrn_standards_number 0
_exptl_absorpt_coefficient_mu 4.339
_exptl_absorpt_correction_T_max 1.0000
_exptl_absorpt_correction_T_min 0.6191
_exptl_absorpt_correction_type multi-scan
_exptl_absorpt_process_details
'SADABS-2016/2 (Bruker,2016/2) was used for absorption correction. wR2(int) was 0.1034 before and 0.0737 after correction. The Ratio of minimum to maximum transmission is 0.6191. The \l/2 correction factor is Not present.'
_exptl_crystal_colour green
_exptl_crystal_colour_primary green
_exptl_crystal_density_diffrn 1.488
_exptl_crystal_description Needle
_exptl_crystal_F_000 3560
_exptl_crystal_size_max 0.09
_exptl_crystal_size_mid 0.061
_exptl_crystal_size_min 0.061
_refine_diff_density_max 0.779
_refine_diff_density_min -0.546
_refine_diff_density_rms 0.128
_refine_ls_extinction_coef 9891(122)
_refine_ls_extinction_expression Fc^*^=kFc[1+0.001xFc^2^\l^3^/sin(2\q)]^-1/4^
_refine_ls_extinction_method 'SHELXL-2018/3 (Sheldrick 2018)'
_refine_ls_goodness_of_fit_ref 1.044
_refine_ls_hydrogen_treatment constr
_refine_ls_matrix_type full
_refine_ls_number_parameters 1077
_refine_ls_number_reflns 12570
_refine_ls_number_restraints 277
_refine_ls_restrained_S_all 1.043
_refine_ls_R_factor_all 0.2057
_refine_ls_R_factor_gt 0.1947
_refine_ls_shift/su_max 0.929
_refine_ls_shift/su_mean 0.012
_refine_ls_structure_factor_coef Fsqd
_refine_ls_weighting_details 'w=1/[\s^2^(Fo^2^)+(0.0400P)^2^+45.0000P] where P=(Fo^2^+2Fc^2^)/3'
_refine_ls_weighting_scheme calc
_refine_ls_wR_factor_gt 0.3720
_refine_ls_wR_factor_ref 0.3780
_reflns_Friedel_coverage 0.000
_reflns_number_gt 10990
_reflns_number_total 12570
_reflns_threshold_expression 'I > 2\s(I)'
_cod_data_source_file ja9b08758_si_007.cif
_cod_data_source_block yb058j
_cod_database_code 4127312
_publcif_datablock.id {07854da5-e58b-4c6c-a784-0a52f1e336c3}

_shelx_shelxl_version_number 2018/3
_shelx_space_group_comment
;
The symmetry employed for this shelxl refinement is uniquely defined
by the following loop, which should always be used as a source of
symmetry information in preference to the above space-group names.
They are only intended as comments.
;
_olex2_refinement_description
;
1. Fixed Uiso
 At 1.2 times of:
  All C(H) groups, All C(H,H) groups, All C(H,H,H,H) groups
2. Restrained distances
 Cl2-C79
 1.78 with sigma of 0.02
 C80-Cl4
 1.78 with sigma of 0.02
 Cl3-C80
 1.78 with sigma of 0.02
 C79-Cl1
 1.78 with sigma of 0.02
 S8-C72
 1.76 with sigma of 0.02
 C71-C72
 1.36 with sigma of 0.02
 S10-C75
 1.76 with sigma of 0.02
 C78-C77
 1.36 with sigma of 0.02
 C47-C46
 1.36 with sigma of 0.02
 C49-C50
 1.54 with sigma of 0.01
 C44-C43
 1.54 with sigma of 0.01
 C56-C55
 1.54 with sigma of 0.02
 C45-C46
 1.54 with sigma of 0.02
 C48-C47
 1.54 with sigma of 0.02
 C43-C48
 1.54 with sigma of 0.02
 C44-C45
 1.54 with sigma of 0.02
 C52-C53
 1.54 with sigma of 0.02
 C51-C52
 1.54 with sigma of 0.02
 C54-C53
 1.54 with sigma of 0.02
 C56-C57
 1.54 with sigma of 0.02
 C58-C59
 1.54 with sigma of 0.02
 C60-C55
 1.54 with sigma of 0.02
 S10-C73
 1.76 with sigma of 0.02
 C75-S9
 1.76 with sigma of 0.02
 C75-S10
 1.76 with sigma of 0.02
 S9-C74
 1.76 with sigma of 0.02
 S4-C66
 1.76 with sigma of 0.02
 C75-C73
 2.6 with sigma of 0.02
 S11-C77
 1.76 with sigma of 0.02
 C64-C63
 1.36 with sigma of 0.02
 C76-C75
 1.36 with sigma of 0.02
 S5-C69
 1.72 with sigma of 0.02
 C69-S6
 1.72 with sigma of 0.02
 C49-C54
 1.54 with sigma of 0.02
 C53-C52
 1.54 with sigma of 0.02
 C51-C50
 1.54 with sigma of 0.02
 C46-C47
 1.54 with sigma of 0.02
 C0AA-Cl0A
 1.78 with sigma of 0.02
 C15-O5
 1.24 with sigma of 0.02
 Cl18-C0AA
 1.78 with sigma of 0.02
 Cl1-Cl2
 2.6 with sigma of 0.02
 C42-O12
 1.24 with sigma of 0.02
 N1-C44
 1.48 with sigma of 0.02
 N6-C43
 1.48 with sigma of 0.02
 C56-N5
 1.48 with sigma of 0.02
 C55-N4
 1.48 with sigma of 0.02
 N3-C50
 1.48 with sigma of 0.02
 C49-N2
 1.48 with sigma of 0.02
 C1AA-C2AA
 1.54 with sigma of 0.02
 C2AA-C1AA
 1.54 with sigma of 0.02
 C54-C2AA
 1.54 with sigma of 0.02
 N2-C2AA
 1.48 with sigma of 0.02
 C44-C3AA
 1.55 with sigma of 0.02
3. Restrained angles
 C75-S10-C73
 fixed at 0.66 with sigma of 0.02
4. Restrained planarity
 S10, C73, C74, S9
 with sigma of 0.01
 S5, C67, C68, S6
 with sigma of 0.005
5. Uiso/Uaniso restraints and constraints
Cl0A: within 1.7A with sigma of 0.04 and sigma for terminal atoms of 0.08
Uanis(C52) \\sim Ueq: with sigma of 0.02 and sigma for terminal atoms of 0.1
Uanis(C50) \\sim Ueq: with sigma of 0.02 and sigma for terminal atoms of 0.1
Uanis(C55) \\sim Ueq: with sigma of 0.02 and sigma for terminal atoms of 0.1
Uanis(Cl2) \\sim Ueq: with sigma of 0.02 and sigma for terminal atoms of 0.1
Uanis(C73) \\sim Ueq, Uanis(C74) \\sim Ueq: with sigma of 0.025 and sigma for
terminal atoms of 0.1
Uanis(C79) \\sim Ueq: with sigma of 0.02 and sigma for terminal atoms of 0.1
Uanis(Cl1) \\sim Ueq: with sigma of 0.25 and sigma for terminal atoms of 0.1
Uanis(C72) \\sim Ueq: with sigma of 0.025 and sigma for terminal atoms of 0.1
Uanis(C47) \\sim Ueq: with sigma of 0.02 and sigma for terminal atoms of 0.1
Uanis(Cl4) \\sim Ueq: with sigma of 0.025 and sigma for terminal atoms of 0.1
Uanis(Cl3) \\sim Ueq: with sigma of 0.025 and sigma for terminal atoms of 0.2
Uanis(C80) \\sim Ueq: with sigma of 0.02 and sigma for terminal atoms of 0.1
Uanis(C75) \\sim Ueq: with sigma of 0.02 and sigma for terminal atoms of 0.02
Uanis(C0AA) \\sim Ueq: with sigma of 0.02 and sigma for terminal atoms of 0.02
Uanis(C68) \\sim Ueq, Uanis(C67) \\sim Ueq: with sigma of 0.01 and sigma for
terminal atoms of 0.01
Uanis(C2AA) \\sim Ueq, Uanis(C49) \\sim Ueq: with sigma of 0.01 and sigma for
terminal atoms of 0.01
Uanis(C1AA) \\sim Ueq: with sigma of 0.01 and sigma for terminal atoms of 0.01
Uanis(C3AA) \\sim Ueq: with sigma of 0.01 and sigma for terminal atoms of 0.01
6. Rigid body (RIGU) restrains
 C44, C43, C48, C47, C46, C45
 with sigma for 1-2 distances of 0.002 and sigma for 1-3 distances of 0.002
 C49, C54, C53, C52, C51, C50
 with sigma for 1-2 distances of 0.004 and sigma for 1-3 distances of 0.004
 C56, C57, C58, C59, C60, C55
 with sigma for 1-2 distances of 0.004 and sigma for 1-3 distances of 0.004
 C46, C47, C48, C43, C44, C45
 with sigma for 1-2 distances of 0.004 and sigma for 1-3 distances of 0.004
 C50, C51, C52, C53, C54, C49
 with sigma for 1-2 distances of 0.002 and sigma for 1-3 distances of 0.002
7. Others
 Fixed Sof: H51A(0.5) H51B(0.5) H51D(0.5) H51C(0.5) H54D(0.5) H54C(0.5)
 H54B(0.5) H54A(0.5) C43(0.5) H43(0.5) H44(0.5) H44A(0.5) H48A(0.5) H48B(0.5)
 H48C(0.5) H48D(0.5) C50(0.5) H50(0.5) C49(0.5) H49(0.5) Cl2(0.33333)
 C79(0.33333) H79A(0.33333) H79B(0.33333) Cl1(0.33333) C80(0.33333)
 H80A(0.33333) H80B(0.33333) Cl3(0.33333) Cl4(0.33333) C0AA(0.33333)
 H0AA(0.33333) H0AB(0.33333) Cl0A(0.33333) Cl18(0.33333) C1AA(0.5) H1AA(0.5)
 C2AA(0.5) H2AA(0.5) C3AA(0.5) H3AA(0.5)
8.a Ternary CH refined with riding coordinates:
 C43(H43), C44(H44), C44(H44A), C56(H56), C50(H50), C49(H49), C55(H55),
 C1AA(H1AA), C2AA(H2AA), C3AA(H3AA)
8.b Secondary CH2 refined with riding coordinates:
 C57(H57A,H57B), C60(H60A,H60B), C53(H53A,H53B), C51(H51A,H51B), C51(H51D,
 H51C), C54(H54D,H54C), C54(H54B,H54A), C59(H59A,H59B), C58(H58A,H58B),
 C45(H45A,H45B), C46(H46A,H46B), C47(H47A,H47B), C48(H48A,H48B), C48(H48C,H48D),
  C52(H52A,H52B), C79(H79A,H79B), C80(H80A,H80B), C0AA(H0AA,H0AB)
8.c Aromatic/amide H refined with riding coordinates:
 C11(H11), C12(H12), C7(H7), C35(H35), C6(H6), C36(H36), C20(H20), C34(H34),
 C37(H37), C25(H25), C21(H21), C26(H26), C66(H66), C62(H62), C78(H78), C61(H61),
  C68(H68), C71(H71), C67(H67), C65(H65), C72(H72), C77(H77), C73(H73), C74(H74)
;
_olex2_submission_special_instructions 'No special instructions were received'

loop_
_space_group_symop_operation_xyz
'x, y, z'
'-x+1/2, y+1/2, -z+1/2'
'-x, -y, -z'
'x-1/2, -y-1/2, z-1/2'

loop_
_atom_site_label
_atom_site_type_symbol
_atom_site_fract_x
_atom_site_fract_y
_atom_site_fract_z
_atom_site_U_iso_or_equiv
_atom_site_adp_type
_atom_site_occupancy
_atom_site_site_symmetry_order
_atom_site_calc_flag
_atom_site_refinement_flags_posn
_atom_site_refinement_flags_adp
_atom_site_refinement_flags_occupancy
_atom_site_disorder_assembly
_atom_site_disorder_group
S4 S 0.4239(4) 0.4536(5) 0.0122(3) 0.144(2) Uani 1 1 d D . . . .
S3 S 0.2647(4) 0.4752(4) -0.0136(3) 0.134(2) Uani 1 1 d . . . . .
S11 S 0.5674(4) 0.2681(4) 0.4338(3) 0.143(2) Uani 1 1 d D . . . .
S1 S 0.2478(4) 0.2745(5) -0.0205(3) 0.140(2) Uani 1 1 d . . . . .
S7 S -0.1159(4) 0.2675(5) 0.3722(3) 0.142(2) Uani 1 1 d . . . . .
S2 S 0.4045(5) 0.2493(5) 0.0050(3) 0.154(3) Uani 1 1 d . . . . .
S5 S -0.1102(4) 0.4680(5) 0.3635(3) 0.151(3) Uani 1 1 d D . . . .
S8 S -0.1685(4) 0.2520(6) 0.2683(3) 0.164(3) Uani 1 1 d D . . . .
S6 S -0.1626(4) 0.4575(6) 0.2596(3) 0.147(3) Uani 1 1 d D . . . .
N2 N 0.4787(7) 0.3688(11) 0.1487(5) 0.090(4) Uani 1 1 d D . . . .
C18 C 0.4415(9) 0.3693(10) 0.3268(6) 0.077(4) Uani 1 1 d . . . . .
N1 N 0.0980(7) 0.3668(11) 0.0909(5) 0.089(4) Uani 1 1 d D . . . .
C4 C 0.2473(9) 0.3639(10) 0.1165(6) 0.080(4) Uani 1 1 d . . . . .
O9 O 0.1120(8) 0.2251(10) 0.4092(6) 0.124(5) Uani 1 1 d . . . . .
N6 N -0.0103(11) 0.3722(12) 0.1653(6) 0.097(5) Uani 1 1 d D . . . .
N5 N 0.1222(8) 0.3655(11) 0.4095(5) 0.089(4) Uani 1 1 d D . . . .
C23 C 0.3897(8) 0.3688(10) 0.3629(6) 0.073(4) Uani 1 1 d . . . . .
C9 C 0.3219(8) 0.3682(9) 0.1286(5) 0.066(4) Uani 1 1 d . . . . .
C5 C 0.2084(9) 0.4456(10) 0.1098(6) 0.080(4) Uani 1 1 d . . . . .
C32 C 0.0690(10) 0.3695(10) 0.3108(6) 0.079(4) Uani 1 1 d . . . . .
C39 C 0.0414(9) 0.3706(11) 0.2660(5) 0.074(4) Uani 1 1 d . . . . .
C3 C 0.2116(8) 0.2927(9) 0.1066(7) 0.076(4) Uani 1 1 d . . . . .
C33 C 0.0824(10) 0.4452(12) 0.3391(8) 0.093(5) Uani 1 1 d . . . . .
O1 O 0.0979(8) 0.5148(11) 0.0910(6) 0.133(5) Uani 1 1 d . . . . .
O12 O -0.0207(10) 0.5082(11) 0.1646(7) 0.147(6) Uani 1 1 d D . . . .
C29 C 0.1051(10) 0.2934(12) 0.3856(9) 0.095(6) Uani 1 1 d . . . . .
C8 C 0.3601(9) 0.4421(11) 0.1319(7) 0.083(5) Uani 1 1 d . . . . .
O4 O 0.4788(8) 0.2205(11) 0.1440(6) 0.134(5) Uani 1 1 d . . . . .
C11 C 0.3259(11) 0.2190(11) 0.1203(8) 0.106(6) Uani 1 1 d . . . . .
H11 H 0.352829 0.167017 0.122745 0.127 Uiso 1 1 calc R . . . .
C10 C 0.3610(8) 0.2918(11) 0.1288(6) 0.078(4) Uani 1 1 d . . . . .
C31 C 0.0765(9) 0.2905(11) 0.3385(7) 0.085(5) Uani 1 1 d . . . . .
O3 O 0.4798(8) 0.5137(11) 0.1478(7) 0.139(6) Uani 1 1 d . . . . .
C14 C 0.4399(11) 0.2939(15) 0.1408(7) 0.100(6) Uani 1 1 d . . . . .
O10 O 0.1188(8) 0.5083(11) 0.4079(6) 0.133(5) Uani 1 1 d . . . . .
C13 C 0.4383(11) 0.4517(14) 0.1424(7) 0.094(5) Uani 1 1 d . . . . .
C17 C 0.4673(10) 0.2914(13) 0.3083(7) 0.092(5) Uani 1 1 d . . . . .
C19 C 0.4662(10) 0.4465(12) 0.3069(7) 0.090(5) Uani 1 1 d . . . . .
C24 C 0.3638(10) 0.2940(13) 0.3851(7) 0.094(5) Uani 1 1 d . . . . .
C22 C 0.3651(9) 0.4436(11) 0.3861(7) 0.088(5) Uani 1 1 d . . . . .
O8 O 0.2834(8) 0.2251(12) 0.4382(6) 0.138(6) Uani 1 1 d . . . . .
C40 C 0.0231(10) 0.2909(14) 0.2400(7) 0.096(5) Uani 1 1 d . . . . .
C30 C 0.1098(10) 0.4451(12) 0.3851(8) 0.092(6) Uani 1 1 d . . . . .
C1 C 0.1296(10) 0.4448(15) 0.0973(7) 0.092(5) Uani 1 1 d . . . . .
C12 C 0.2513(12) 0.2156(12) 0.1081(8) 0.110(7) Uani 1 1 d . . . . .
H12 H 0.227685 0.162647 0.101012 0.133 Uiso 1 1 calc R . . . .
C7 C 0.3229(10) 0.5186(11) 0.1275(8) 0.106(7) Uani 1 1 d . . . . .
H7 H 0.348536 0.571098 0.131719 0.128 Uiso 1 1 calc R . . . .
O7 O 0.2870(9) 0.5177(14) 0.4395(6) 0.154(7) Uani 1 1 d . . . . .
N3 N 0.5389(8) 0.3639(14) 0.2477(5) 0.101(5) Uani 1 1 d D . . . .
C38 C 0.0283(12) 0.4444(12) 0.2410(9) 0.106(6) Uani 1 1 d . . . . .
C27 C 0.3068(12) 0.2905(18) 0.4224(9) 0.136(10) Uani 1 1 d . . . . .
C41 C -0.0056(13) 0.298(2) 0.1881(10) 0.143(11) Uani 1 1 d . . . . .
C35 C 0.0565(11) 0.2207(13) 0.3135(7) 0.097(5) Uani 1 1 d . . . . .
H35 H 0.060561 0.167991 0.330583 0.117 Uiso 1 1 calc R . . . .
O2 O 0.0999(9) 0.2286(11) 0.0841(7) 0.138(5) Uani 1 1 d . . . . .
C2 C 0.1348(14) 0.2933(14) 0.0944(8) 0.112(7) Uani 1 1 d . . . . .
C42 C 0.0010(13) 0.442(2) 0.1875(9) 0.156(13) Uani 1 1 d D . . . .
O11 O -0.0245(8) 0.2251(11) 0.1653(6) 0.133(5) Uani 1 1 d . . . . .
C16 C 0.5162(11) 0.2896(18) 0.2696(8) 0.106(6) Uani 1 1 d . . . . .
S9 S 0.5601(7) 0.4705(6) 0.4446(5) 0.263(8) Uani 1 1 d D . . . .
C6 C 0.2471(11) 0.5185(10) 0.1166(6) 0.092(5) Uani 1 1 d . . . . .
H6 H 0.221974 0.571663 0.114028 0.111 Uiso 1 1 calc R . . . .
C57 C 0.0869(12) 0.3521(17) 0.4966(8) 0.132(8) Uani 1 1 d D U . . .
H57A H 0.047426 0.393901 0.488561 0.158 Uiso 1 1 calc R . . . .
H57B H 0.065241 0.294231 0.493458 0.158 Uiso 1 1 calc R . . . .
O5 O 0.5463(7) 0.5143(13) 0.2556(6) 0.152(7) Uani 1 1 d D . . . .
C36 C 0.0315(13) 0.2163(13) 0.2674(9) 0.116(7) Uani 1 1 d . . . . .
H36 H 0.019412 0.162533 0.253279 0.139 Uiso 1 1 calc R . . . .
C60 C 0.2470(12) 0.3652(11) 0.5283(7) 0.103(5) Uani 1 1 d D U . . .
H60A H 0.275176 0.311949 0.534437 0.123 Uiso 1 1 calc R . . . .
H60B H 0.281699 0.413155 0.534239 0.123 Uiso 1 1 calc R . . . .
C15 C 0.5197(11) 0.4498(17) 0.2710(8) 0.121(8) Uani 1 1 d D . . . .
C20 C 0.4435(11) 0.5207(13) 0.3285(8) 0.100(6) Uani 1 1 d . . . . .
H20 H 0.461665 0.573958 0.317197 0.120 Uiso 1 1 calc R . . . .
C53 C 0.6896(11) 0.3699(17) 0.1236(8) 0.137(8) Uani 1 1 d D U . . .
H53A H 0.712346 0.324513 0.103673 0.164 Uiso 1 1 calc R . . . .
H53B H 0.706772 0.425806 0.111331 0.164 Uiso 1 1 calc R . . . .
C34 C 0.0666(12) 0.5285(13) 0.3133(9) 0.116(7) Uani 1 1 d . . . . .
H34 H 0.073088 0.582040 0.329227 0.139 Uiso 1 1 calc R . . . .
O6 O 0.5457(8) 0.2215(14) 0.2543(7) 0.165(8) Uani 1 1 d . . . . .
C37 C 0.0419(15) 0.5225(18) 0.2643(10) 0.146(10) Uani 1 1 d . . . . .
H37 H 0.034091 0.573713 0.246233 0.175 Uiso 1 1 calc R . . . .
C25 C 0.3946(11) 0.2209(11) 0.3681(9) 0.110(7) Uani 1 1 d . . . . .
H25 H 0.382729 0.168771 0.383998 0.132 Uiso 1 1 calc R . . . .
C51 C 0.6666(10) 0.3533(18) 0.2214(7) 0.140(9) Uani 1 1 d D U . . .
H51A H 0.668901 0.408025 0.239575 0.168 Uiso 0.5 1 calc R . P A 1
H51B H 0.686220 0.307852 0.243328 0.168 Uiso 0.5 1 calc R . P A 1
H51D H 0.687413 0.389293 0.248144 0.168 Uiso 0.5 1 calc R . P B 2
H51C H 0.664628 0.293436 0.233107 0.168 Uiso 0.5 1 calc R . P B 2
C21 C 0.3964(10) 0.5188(12) 0.3650(8) 0.099(6) Uani 1 1 d . . . . .
H21 H 0.382089 0.572178 0.378422 0.119 Uiso 1 1 calc R . . . .
C64 C 0.3402(14) 0.4095(11) -0.0003(7) 0.112(7) Uani 1 1 d D . . . .
C63 C 0.3306(13) 0.3260(13) -0.0044(6) 0.112(7) Uani 1 1 d D . . . .
C26 C 0.4408(12) 0.2176(12) 0.3302(9) 0.107(7) Uani 1 1 d . . . . .
H26 H 0.455822 0.163530 0.318183 0.128 Uiso 1 1 calc R . . . .
C54 C 0.6046(10) 0.3646(17) 0.1181(7) 0.133(8) Uani 1 1 d D U . . .
H54D H 0.587630 0.421485 0.106588 0.159 Uiso 0.5 1 calc R . P C 2
H54C H 0.593954 0.324134 0.090955 0.159 Uiso 0.5 1 calc R . P C 2
H54B H 0.589251 0.405942 0.092341 0.159 Uiso 0.5 1 calc R . P D 1
H54A H 0.592292 0.306921 0.105446 0.159 Uiso 0.5 1 calc R . P D 1
C66 C 0.3879(15) 0.5532(10) 0.0204(11) 0.146(10) Uani 1 1 d D . . . .
H66 H 0.416181 0.599833 0.032749 0.175 Uiso 1 1 calc R . . . .
C59 C 0.1901(13) 0.370(3) 0.5668(11) 0.218(19) Uani 1 1 d D U . . .
H59A H 0.196564 0.425066 0.584663 0.262 Uiso 1 1 calc R . . . .
H59B H 0.198666 0.323516 0.590497 0.262 Uiso 1 1 calc R . . . .
C62 C 0.2710(18) 0.1688(17) -0.0090(14) 0.179(15) Uani 1 1 d . . . . .
H62 H 0.236373 0.123182 -0.009155 0.215 Uiso 1 1 calc R . . . .
C58 C 0.1114(12) 0.3652(18) 0.5478(8) 0.139(9) Uani 1 1 d D U . . .
H58A H 0.088202 0.318705 0.566639 0.167 Uiso 1 1 calc R . . . .
H58B H 0.087460 0.418796 0.558333 0.167 Uiso 1 1 calc R . . . .
C70 C -0.1378(10) 0.3210(16) 0.3168(12) 0.140(11) Uani 1 1 d . . . . .
C43 C -0.0383(11) 0.348(2) 0.1166(7) 0.099(8) Uani 0.5 1 d D U P E 1
H43 H -0.035686 0.284082 0.117899 0.118 Uiso 0.5 1 calc R . P E 1
C44 C 0.0195(8) 0.3694(17) 0.0783(6) 0.130(8) Uani 1 1 d D U . . .
H44 H 0.014235 0.432905 0.080741 0.156 Uiso 0.5 1 calc R . P E 1
H44A H 0.012682 0.306735 0.083649 0.156 Uiso 0.5 1 calc R . P E 2
C45 C 0.0012(11) 0.3637(15) 0.0241(7) 0.127(7) Uani 1 1 d D U . . .
H45A H 0.026593 0.410983 0.007304 0.152 Uiso 1 1 calc R . . . .
H45B H 0.021575 0.309415 0.011556 0.152 Uiso 1 1 calc R . . . .
C46 C -0.0795(11) 0.3674(19) 0.0105(8) 0.151(10) Uani 1 1 d D U . . .
H46A H -0.087786 0.419668 -0.009245 0.181 Uiso 1 1 calc R . . . .
H46B H -0.090666 0.318042 -0.011067 0.181 Uiso 1 1 calc R . . . .
C47 C -0.1322(14) 0.367(2) 0.0484(7) 0.153(8) Uani 1 1 d D U . . .
H47A H -0.165485 0.318708 0.040799 0.184 Uiso 1 1 calc R . . . .
H47B H -0.162066 0.419587 0.042952 0.184 Uiso 1 1 calc R . . . .
C48 C -0.1185(10) 0.3633(15) 0.1022(7) 0.116(6) Uani 1 1 d D U . . .
H48A H -0.148938 0.316872 0.115863 0.140 Uiso 0.5 1 calc R . P E 1
H48B H -0.134805 0.417707 0.116965 0.140 Uiso 0.5 1 calc R . P E 1
H48C H -0.126028 0.303996 0.113649 0.140 Uiso 0.5 1 calc R . P E 2
H48D H -0.154420 0.400468 0.118811 0.140 Uiso 0.5 1 calc R . P E 2
C52 C 0.7140(13) 0.359(2) 0.1767(7) 0.153(8) Uani 1 1 d D U . . .
H52A H 0.744947 0.307259 0.177404 0.184 Uiso 1 1 calc R . . . .
H52B H 0.748099 0.407678 0.183351 0.184 Uiso 1 1 calc R . . . .
C56 C 0.1462(10) 0.3610(19) 0.4603(6) 0.138(9) Uani 1 1 d D U . . .
H56 H 0.150100 0.297444 0.457813 0.165 Uiso 1 1 calc R . . . .
C78 C 0.6232(17) 0.1883(19) 0.3688(12) 0.151(10) Uani 1 1 d D . . . .
H78 H 0.629238 0.143426 0.345864 0.182 Uiso 1 1 calc R . . . .
C61 C 0.3382(18) 0.1598(16) -0.0004(10) 0.141(10) Uani 1 1 d . . . . .
H61 H 0.356619 0.103392 0.003685 0.170 Uiso 1 1 calc R . . . .
C76 C 0.6174(11) 0.3350(12) 0.3933(8) 0.112(7) Uani 1 1 d D . . F 2
C50 C 0.5857(12) 0.333(2) 0.2075(10) 0.085(8) Uani 0.5 1 d D U P G 1
H50 H 0.579124 0.270161 0.203152 0.102 Uiso 0.5 1 calc R . P G 1
C68 C -0.1318(11) 0.547(2) 0.2769(11) 0.157(10) Uani 1 1 d . U . . .
H68 H -0.130725 0.594161 0.254724 0.189 Uiso 1 1 calc R . . . .
C69 C -0.1348(12) 0.4113(15) 0.3121(6) 0.145(10) Uani 1 1 d D . . . .
C71 C -0.123(2) 0.164(2) 0.3503(12) 0.177(13) Uani 1 1 d D . . . .
H71 H -0.112191 0.115022 0.369828 0.213 Uiso 1 1 calc R . . . .
C67 C -0.1082(11) 0.557(2) 0.3215(11) 0.167(11) Uani 1 1 d . U . . .
H67 H -0.089595 0.610316 0.332254 0.200 Uiso 1 1 calc R . . . .
C49 C 0.5551(13) 0.340(3) 0.1595(13) 0.122(12) Uani 0.5 1 d D U P G 2
H49 H 0.556004 0.276228 0.164185 0.147 Uiso 0.5 1 calc R . P G 2
C65 C 0.3134(17) 0.5603(14) 0.0073(13) 0.178(14) Uani 1 1 d . . . . .
H65 H 0.289506 0.614075 0.010155 0.214 Uiso 1 1 calc R . . . .
C55 C 0.2269(10) 0.3665(19) 0.4744(7) 0.144(8) Uani 1 1 d D U . . .
H55 H 0.223871 0.430285 0.475006 0.173 Uiso 1 1 calc R . . . .
S10 S 0.6660(8) 0.4837(11) 0.3596(5) 0.341(12) Uani 1 1 d D . . . .
C72 C -0.1446(17) 0.1593(17) 0.3035(11) 0.169(11) Uani 1 1 d D U . . .
H72 H -0.147550 0.104783 0.288283 0.203 Uiso 1 1 calc R . . . .
N4 N 0.2792(9) 0.3703(13) 0.4356(6) 0.099(5) Uiso 1 1 d D . . . .
C28 C 0.3107(13) 0.4484(19) 0.4215(7) 0.127(10) Uani 1 1 d . . . . .
S12 S 0.6714(5) 0.2832(12) 0.3531(3) 0.247(7) Uani 1 1 d . . . . .
C75 C 0.6126(11) 0.4201(12) 0.3994(7) 0.145(9) Uani 1 1 d D U . . .
C77 C 0.581(2) 0.1674(15) 0.4053(14) 0.207(18) Uani 1 1 d D . . . .
H77 H 0.563167 0.112753 0.414171 0.248 Uiso 1 1 calc R . . . .
Cl2 Cl 0.246(3) 0.291(3) 0.2456(14) 0.25(2) Uani 0.3333 1 d D U P H 1
C79 C 0.232(5) 0.213(3) 0.292(2) 0.13(3) Uani 0.3333 1 d D U P H 1
H79A H 0.253832 0.229365 0.323923 0.150 Uiso 0.3333 1 calc R . P H 1
H79B H 0.179617 0.196707 0.295081 0.150 Uiso 0.3333 1 calc R . P H 1
Cl1 Cl 0.284(2) 0.134(2) 0.2613(11) 0.243(18) Uani 0.3333 1 d D U P H 1
C80 C 0.255(4) 0.356(4) 0.288(3) 0.099(18) Uani 0.3333 1 d D U P I 2
H80A H 0.209869 0.362750 0.307424 0.118 Uiso 0.3333 1 calc R . P I 2
H80B H 0.296910 0.358033 0.311647 0.118 Uiso 0.3333 1 calc R . P I 2
Cl3 Cl 0.252(4) 0.247(4) 0.267(3) 0.43(5) Uani 0.3333 1 d D U P I 2
Cl4 Cl 0.262(4) 0.451(5) 0.253(3) 0.42(5) Uani 0.3333 1 d D U P I 2
C73 C 0.6171(18) 0.5782(14) 0.3706(13) 0.32(3) Uani 1 1 d D U . . .
H73 H 0.622669 0.629071 0.352082 0.379 Uiso 1 1 calc R . . . .
C74 C 0.566(2) 0.5697(18) 0.4125(12) 0.220(16) Uani 1 1 d D U . . .
H74 H 0.536317 0.616855 0.421932 0.264 Uiso 1 1 calc R . . . .
C0AA C 0.247(7) 0.486(2) 0.249(5) 0.19(5) Uani 0.3333 1 d D U P J 3
H0AA H 0.253562 0.491087 0.213051 0.225 Uiso 0.3333 1 calc R . P J 3
H0AB H 0.193261 0.489374 0.253139 0.225 Uiso 0.3333 1 calc R . P J 3
Cl0A Cl 0.274(3) 0.590(4) 0.2681(16) 0.42(5) Uani 0.3333 1 d D U P J 3
Cl18 Cl 0.2611(17) 0.374(2) 0.2565(11) 0.148(9) Uani 0.3333 1 d D . P J 3
C1AA C 0.5863(16) 0.385(2) 0.2063(11) 0.069(8) Uani 0.5 1 d D U P G 2
H1AA H 0.586754 0.448618 0.201067 0.083 Uiso 0.5 1 calc R . P G 2
C2AA C 0.5576(11) 0.380(3) 0.1615(9) 0.090(11) Uani 0.5 1 d D U P G 1
H2AA H 0.563410 0.442566 0.169089 0.108 Uiso 0.5 1 calc R . P G 1
C3AA C -0.0358(16) 0.394(2) 0.1164(10) 0.071(9) Uani 0.5 1 d D U P E 2
H3AA H -0.037612 0.457479 0.115742 0.085 Uiso 0.5 1 calc R . P E 2

loop_
_atom_site_aniso_label
_atom_site_aniso_U_11
_atom_site_aniso_U_22
_atom_site_aniso_U_33
_atom_site_aniso_U_23
_atom_site_aniso_U_13
_atom_site_aniso_U_12
S4 0.132(5) 0.128(5) 0.172(6) -0.010(5) 0.010(4) -0.013(4)
S3 0.155(6) 0.108(4) 0.141(5) 0.017(4) 0.030(4) 0.025(4)
S11 0.132(5) 0.104(4) 0.192(7) 0.008(4) -0.005(5) 0.003(4)
S1 0.155(6) 0.125(5) 0.141(5) -0.012(4) 0.018(4) -0.026(4)
S7 0.114(5) 0.132(6) 0.179(7) 0.000(5) 0.000(4) 0.005(4)
S2 0.166(6) 0.124(5) 0.171(7) 0.027(5) 0.019(5) 0.038(5)
S5 0.162(6) 0.132(6) 0.159(6) -0.029(5) -0.012(5) 0.013(5)
S8 0.121(5) 0.164(7) 0.207(8) -0.055(6) -0.007(5) 0.015(5)
S6 0.121(5) 0.162(7) 0.157(6) 0.013(5) -0.011(4) -0.005(5)
N2 0.069(8) 0.122(13) 0.078(9) -0.010(8) -0.001(7) -0.003(9)
C18 0.085(11) 0.057(9) 0.089(11) 0.003(8) -0.005(9) -0.008(8)
N1 0.071(9) 0.112(13) 0.086(9) -0.010(9) 0.004(7) 0.004(9)
C4 0.069(9) 0.068(10) 0.102(12) -0.003(8) 0.009(8) 0.013(8)
O9 0.093(9) 0.108(11) 0.170(14) 0.006(10) -0.008(9) -0.007(8)
N6 0.125(14) 0.087(12) 0.079(11) -0.016(9) -0.001(9) 0.007(10)
N5 0.076(9) 0.118(13) 0.073(9) 0.004(8) -0.005(7) -0.013(8)
C23 0.062(9) 0.077(10) 0.081(10) -0.003(8) 0.001(8) -0.003(7)
C9 0.070(9) 0.060(9) 0.067(8) -0.009(7) 0.005(7) -0.007(7)
C5 0.071(9) 0.065(10) 0.104(12) -0.026(9) 0.006(8) -0.003(8)
C32 0.102(12) 0.057(9) 0.077(10) -0.002(7) -0.006(9) -0.001(8)
C39 0.078(10) 0.092(12) 0.052(8) -0.002(8) -0.005(7) 0.003(8)
C3 0.061(9) 0.045(8) 0.124(13) 0.002(8) 0.019(8) -0.001(7)
C33 0.082(11) 0.079(12) 0.117(14) 0.013(11) -0.014(10) -0.010(9)
O1 0.101(10) 0.117(12) 0.180(15) -0.022(11) -0.033(10) 0.031(9)
O12 0.138(13) 0.129(13) 0.173(15) 0.047(12) -0.024(12) -0.029(11)
C29 0.089(12) 0.057(10) 0.140(18) 0.007(11) -0.003(12) 0.010(9)
C8 0.070(10) 0.077(11) 0.104(12) -0.002(9) 0.009(9) 0.012(9)
O4 0.102(10) 0.123(12) 0.179(15) 0.010(11) 0.009(10) 0.029(9)
C11 0.093(13) 0.058(10) 0.17(2) 0.018(11) 0.026(13) 0.023(10)
C10 0.063(9) 0.080(11) 0.091(11) 0.004(9) 0.003(8) 0.013(8)
C31 0.080(11) 0.073(11) 0.103(13) -0.004(10) -0.019(9) 0.004(9)
O3 0.088(9) 0.109(12) 0.220(18) -0.023(11) 0.020(10) -0.008(9)
C14 0.093(13) 0.114(16) 0.093(13) -0.008(11) 0.001(10) 0.019(13)
O10 0.113(11) 0.116(12) 0.166(14) -0.012(11) -0.030(10) -0.016(9)
C13 0.082(12) 0.104(15) 0.095(12) 0.010(11) 0.006(10) 0.012(11)
C17 0.082(11) 0.089(13) 0.106(13) 0.001(11) 0.000(10) -0.008(10)
C19 0.082(11) 0.071(11) 0.116(14) -0.013(10) 0.006(10) 0.006(9)
C24 0.091(12) 0.094(14) 0.098(13) 0.025(11) -0.005(10) -0.011(11)
C22 0.076(10) 0.064(10) 0.125(14) 0.000(10) 0.008(10) 0.002(8)
O8 0.116(11) 0.173(16) 0.124(11) 0.021(11) 0.013(9) -0.041(11)
C40 0.089(12) 0.110(15) 0.089(12) 0.009(11) 0.012(10) 0.016(11)
C30 0.094(12) 0.062(10) 0.120(15) -0.033(11) -0.026(11) -0.011(9)
C1 0.069(10) 0.109(15) 0.099(13) -0.004(11) 0.000(9) 0.010(11)
C12 0.117(16) 0.065(11) 0.148(18) 0.015(11) -0.015(13) -0.028(11)
C7 0.079(11) 0.065(11) 0.17(2) -0.038(12) -0.019(12) -0.017(9)
O7 0.139(13) 0.21(2) 0.115(11) -0.014(12) 0.026(10) 0.055(13)
N3 0.070(9) 0.174(18) 0.061(8) 0.007(10) 0.013(7) 0.001(10)
C38 0.108(14) 0.060(11) 0.148(19) -0.005(12) 0.005(13) -0.004(10)
C27 0.101(15) 0.16(2) 0.15(2) 0.090(18) -0.017(14) -0.060(16)
C41 0.110(16) 0.21(3) 0.113(18) -0.10(2) -0.002(14) -0.003(19)
C35 0.109(14) 0.088(13) 0.095(13) -0.004(11) -0.009(11) 0.004(11)
O2 0.112(11) 0.118(13) 0.182(16) 0.003(11) -0.021(10) -0.012(10)
C2 0.137(19) 0.074(13) 0.124(17) 0.020(12) 0.003(14) -0.034(14)
C42 0.109(17) 0.27(4) 0.089(16) 0.07(2) -0.017(13) 0.07(2)
O11 0.108(10) 0.140(13) 0.150(13) -0.052(11) 0.001(9) 0.001(9)
C16 0.077(12) 0.14(2) 0.097(14) -0.012(14) 0.004(10) -0.010(13)
S9 0.268(12) 0.113(6) 0.398(17) -0.067(8) -0.198(13) 0.064(7)
C6 0.131(16) 0.045(8) 0.102(12) -0.008(8) 0.000(11) 0.011(9)
C57 0.123(13) 0.16(2) 0.109(12) 0.050(14) 0.031(9) 0.054(15)
O5 0.070(8) 0.212(19) 0.173(15) 0.099(14) 0.015(9) 0.015(10)
C36 0.137(18) 0.079(13) 0.133(18) -0.030(13) -0.007(15) -0.024(12)
C60 0.114(12) 0.067(10) 0.127(11) 0.010(10) 0.006(9) 0.016(10)
C15 0.083(13) 0.17(2) 0.109(16) 0.045(17) 0.008(12) -0.037(15)
C20 0.087(12) 0.083(13) 0.128(16) 0.029(12) -0.015(12) -0.016(10)
C53 0.120(10) 0.15(2) 0.139(11) -0.020(14) 0.002(10) -0.016(13)
C34 0.134(17) 0.071(12) 0.140(18) 0.006(12) -0.044(14) -0.016(12)
O6 0.080(9) 0.20(2) 0.212(19) -0.090(16) -0.007(10) 0.028(11)
C37 0.17(2) 0.13(2) 0.14(2) 0.057(17) -0.032(18) 0.022(18)
C25 0.084(12) 0.056(10) 0.19(2) 0.045(12) 0.016(14) 0.013(9)
C51 0.096(11) 0.20(2) 0.120(11) -0.086(13) -0.008(8) -0.006(12)
C21 0.085(12) 0.065(11) 0.146(18) -0.012(11) -0.008(12) 0.021(9)
C64 0.17(2) 0.069(12) 0.098(14) 0.019(10) 0.013(13) 0.011(13)
C63 0.142(18) 0.127(18) 0.068(11) 0.007(11) 0.013(11) 0.023(15)
C26 0.095(14) 0.063(11) 0.16(2) -0.031(12) -0.043(14) 0.002(10)
C54 0.125(10) 0.17(2) 0.099(11) -0.054(11) 0.005(8) -0.035(13)
C66 0.16(2) 0.071(14) 0.20(3) 0.026(15) 0.01(2) -0.034(15)
C59 0.128(15) 0.40(6) 0.128(16) 0.04(2) 0.016(11) 0.06(2)
C62 0.14(2) 0.095(18) 0.31(4) 0.06(2) 0.07(3) -0.017(18)
C58 0.125(12) 0.18(3) 0.111(11) 0.041(15) 0.031(11) 0.030(16)
C70 0.059(11) 0.106(17) 0.26(3) -0.068(19) 0.030(15) -0.007(11)
C43 0.086(10) 0.06(2) 0.146(14) -0.005(17) 0.008(9) 0.024(14)
C44 0.080(9) 0.18(2) 0.131(12) -0.003(13) -0.014(8) -0.027(13)
C45 0.131(11) 0.119(17) 0.130(11) 0.001(13) -0.015(9) -0.017(13)
C46 0.136(12) 0.20(3) 0.115(11) -0.029(14) -0.031(8) -0.034(14)
C47 0.137(12) 0.185(19) 0.137(10) -0.014(12) -0.017(8) -0.010(13)
C48 0.084(9) 0.131(18) 0.134(10) 0.006(13) -0.001(9) 0.009(11)
C52 0.112(11) 0.206(19) 0.141(11) -0.022(13) 0.006(8) 0.003(13)
C56 0.107(11) 0.18(2) 0.126(14) -0.032(16) 0.029(9) -0.019(15)
C78 0.13(2) 0.12(2) 0.20(3) -0.01(2) 0.00(2) 0.028(18)
C61 0.17(3) 0.089(16) 0.16(2) 0.006(15) 0.06(2) -0.014(18)
C76 0.088(13) 0.106(16) 0.140(18) 0.031(14) -0.051(13) 0.000(12)
C50 0.100(10) 0.068(15) 0.085(16) -0.007(14) -0.024(10) 0.002(12)
C68 0.163(13) 0.151(13) 0.158(13) 0.003(9) 0.004(9) 0.002(9)
C69 0.084(14) 0.15(2) 0.20(3) 0.02(2) 0.024(16) 0.031(15)
C71 0.24(4) 0.13(2) 0.17(3) 0.00(2) 0.01(3) -0.03(2)
C67 0.165(14) 0.160(14) 0.176(14) -0.005(10) 0.002(9) -0.002(9)
C49 0.121(13) 0.120(16) 0.126(14) -0.010(9) 0.009(9) 0.003(10)
C65 0.15(2) 0.064(13) 0.32(4) -0.040(19) -0.03(3) 0.034(15)
C55 0.125(11) 0.178(18) 0.129(11) -0.019(13) -0.007(10) 0.005(13)
S10 0.306(16) 0.353(19) 0.353(17) 0.207(16) -0.211(15) -0.223(16)
C72 0.152(19) 0.16(2) 0.19(2) 0.004(19) 0.024(18) 0.001(17)
C28 0.128(17) 0.18(3) 0.068(11) -0.059(14) -0.006(11) 0.069(18)
S12 0.121(6) 0.48(2) 0.136(6) 0.027(10) -0.002(5) 0.049(10)
C75 0.136(15) 0.132(16) 0.165(16) 0.014(14) -0.059(13) 0.013(13)
C77 0.23(4) 0.092(19) 0.30(5) -0.04(2) 0.08(4) -0.03(2)
Cl2 0.24(4) 0.35(6) 0.17(3) 0.08(3) -0.02(3) 0.09(4)
C79 0.12(3) 0.12(3) 0.13(3) 0.018(19) 0.006(19) -0.009(19)
Cl1 0.28(4) 0.33(5) 0.117(17) 0.00(2) -0.05(2) -0.07(4)
C80 0.10(2) 0.09(2) 0.10(2) 0.009(19) -0.004(19) 0.003(18)
Cl3 0.29(7) 0.68(14) 0.32(8) 0.07(9) -0.15(6) -0.16(10)
Cl4 0.31(6) 0.56(9) 0.38(7) 0.13(7) -0.21(5) 0.04(7)
C73 0.30(4) 0.30(4) 0.35(4) -0.01(2) 0.01(2) 0.00(2)
C74 0.22(2) 0.19(2) 0.26(3) -0.01(2) -0.04(2) -0.02(2)
C0AA 0.19(5) 0.20(5) 0.18(5) 0.00(2) 0.00(2) 0.01(2)
Cl0A 0.41(7) 0.59(10) 0.26(4) -0.17(6) -0.24(5) 0.24(7)
Cl18 0.15(2) 0.18(3) 0.116(17) 0.004(18) 0.024(15) -0.013(19)
C1AA 0.068(11) 0.074(11) 0.064(11) 0.001(9) -0.009(8) 0.007(9)
C2AA 0.091(14) 0.088(14) 0.093(14) 0.001(9) 0.005(9) -0.003(9)
C3AA 0.074(11) 0.062(12) 0.078(11) 0.003(9) 0.001(9) 0.002(9)

loop_
_atom_type_symbol
_atom_type_description
_atom_type_scat_dispersion_real
_atom_type_scat_dispersion_imag
_atom_type_scat_source
C C 0.0181 0.0091 'International Tables Vol C Tables 4.2.6.8 and 6.1.1.4'
H H 0.0000 0.0000 'International Tables Vol C Tables 4.2.6.8 and 6.1.1.4'
Cl Cl 0.3639 0.7018 'International Tables Vol C Tables 4.2.6.8 and 6.1.1.4'
N N 0.0311 0.0180 'International Tables Vol C Tables 4.2.6.8 and 6.1.1.4'
O O 0.0492 0.0322 'International Tables Vol C Tables 4.2.6.8 and 6.1.1.4'
S S 0.3331 0.5567 'International Tables Vol C Tables 4.2.6.8 and 6.1.1.4'

loop_
_geom_angle_atom_site_label_1
_geom_angle_atom_site_label_2
_geom_angle_atom_site_label_3
_geom_angle
C64 S4 C66 93.1(12)
C65 S3 C64 89.6(12)
C77 S11 C76 99.8(14)
C62 S1 C63 101.0(14)
C71 S7 C70 97.8(14)
C63 S2 C61 90.8(13)
C69 S5 C67 83.4(13)
C70 S8 C72 91.3(16)
C68 S6 C69 91.8(14)
C14 N2 C13 118.1(15)
C14 N2 C49 104(3)
C14 N2 C2AA 129(2)
C49 N2 C13 138(3)
C2AA N2 C13 113(2)
C23 C18 C17 119.3(15)
C23 C18 C19 120.7(16)
C19 C18 C17 119.9(17)
C1 N1 C44 114.3(17)
C2 N1 C1 124.0(16)
C2 N1 C44 121.8(19)
C9 C4 C5 116.7(14)
C3 C4 C9 124.2(15)
C3 C4 C5 118.8(15)
C41 N6 C43 102.4(19)
C41 N6 C3AA 131(2)
C42 N6 C41 122.0(19)
C42 N6 C43 135(2)
C42 N6 C3AA 107(2)
C29 N5 C30 118.4(15)
C29 N5 C56 119.3(19)
C30 N5 C56 122.1(18)
C18 C23 C24 123.7(16)
C18 C23 C22 123.1(15)
C24 C23 C22 112.7(16)
C4 C9 C10 117.0(14)
C8 C9 C4 123.6(15)
C8 C9 C10 118.4(15)
C1 C5 C4 119.0(15)
C6 C5 C4 118.2(15)
C6 C5 C1 122.8(17)
C39 C32 C33 123.4(16)
C39 C32 C31 121.8(15)
C33 C32 C31 114.0(15)
C32 C39 C40 121.1(16)
C32 C39 C38 122.6(17)
C38 C39 C40 116.3(16)
C4 C3 C12 118.3(16)
C4 C3 C2 121.0(15)
C12 C3 C2 120.7(16)
C32 C33 C34 115.7(17)
C30 C33 C32 124.2(17)
C30 C33 C34 120.1(18)
O9 C29 N5 117(2)
O9 C29 C31 119.0(19)
N5 C29 C31 124.2(17)
C9 C8 C13 126.9(16)
C9 C8 C7 119.3(15)
C7 C8 C13 113.7(17)
C10 C11 C12 122.6(16)
C9 C10 C14 118.6(17)
C11 C10 C9 119.8(15)
C11 C10 C14 121.5(17)
C29 C31 C32 119.2(16)
C35 C31 C32 114.0(17)
C35 C31 C29 126.7(18)
N2 C14 C10 123.1(18)
O4 C14 N2 116.6(18)
O4 C14 C10 120(2)
C8 C13 N2 114.0(17)
O3 C13 N2 111.8(17)
O3 C13 C8 134.2(19)
C16 C17 C18 121(2)
C26 C17 C18 116.5(18)
C26 C17 C16 123(2)
C15 C19 C18 122.4(18)
C20 C19 C18 117.6(17)
C20 C19 C15 119(2)
C23 C24 C27 125(2)
C25 C24 C23 114.2(17)
C25 C24 C27 120(2)
C23 C22 C21 111.7(16)
C28 C22 C23 126.3(19)
C28 C22 C21 121.6(19)
C39 C40 C41 118(2)
C36 C40 C39 115.4(17)
C36 C40 C41 127(2)
C33 C30 N5 119.3(15)
O10 C30 N5 117.8(19)
O10 C30 C33 123(2)
N1 C1 C5 116.4(17)
O1 C1 N1 125.5(17)
O1 C1 C5 118.0(19)
C11 C12 C3 118.0(16)
C8 C7 C6 119.7(15)
C16 N3 C15 119.3(15)
C16 N3 C50 103(2)
C16 N3 C1AA 135(2)
C50 N3 C15 137(2)
C1AA N3 C15 105(2)
C39 C38 C42 120.7(19)
C39 C38 C37 119(2)
C37 C38 C42 120(2)
O8 C27 C24 123(3)
O8 C27 N4 123(3)
N4 C27 C24 114.1(17)
N6 C41 C40 121(2)
N6 C41 O11 121(2)
O11 C41 C40 117(3)
C36 C35 C31 128(2)
N1 C2 C3 120.5(17)
O2 C2 N1 116(2)
O2 C2 C3 123(2)
N6 C42 C38 121(2)
O12 C42 N6 115(2)
O12 C42 C38 123(3)
N3 C16 C17 121(2)
O6 C16 C17 123(3)
O6 C16 N3 116(2)
C75 S9 C74 90.4(18)
C5 C6 C7 122.3(16)
C58 C57 C56 114(2)
C35 C36 C40 119.8(19)
C59 C60 C55 122.1(18)
C19 C15 N3 115.3(16)
O5 C15 C19 125(3)
O5 C15 N3 120(2)
C21 C20 C19 120.6(18)
C52 C53 C54 111.0(19)
C37 C34 C33 116.2(19)
C38 C37 C34 123(2)
C26 C25 C24 124.2(18)
C52 C51 C50 111.6(18)
C52 C51 C1AA 108(2)
C20 C21 C22 125.9(18)
S4 C64 S3 119.8(11)
C63 C64 S4 122.2(19)
C63 C64 S3 118(2)
S1 C63 S2 110.9(11)
C64 C63 S1 125.9(19)
C64 C63 S2 123.2(19)
C25 C26 C17 121.7(18)
C49 C54 C53 123(2)
C2AA C54 C53 119.7(17)
C65 C66 S4 114.3(18)
C60 C59 C58 115(2)
C61 C62 S1 112(2)
C57 C58 C59 127(2)
S7 C70 S8 114.1(15)
C69 C70 S7 122.9(18)
C69 C70 S8 123(2)
N6 C43 C44 109.6(17)
N6 C43 C48 120.3(19)
C48 C43 C44 116.9(17)
N1 C44 C43 120.7(16)
N1 C44 C45 114.9(15)
N1 C44 C3AA 120.2(18)
C45 C44 C43 121.1(16)
C3AA C44 C45 123.8(19)
C46 C45 C44 115.5(18)
C47 C46 C45 119(2)
C46 C47 C48 128(2)
C47 C48 C43 113.7(18)
C47 C48 C3AA 111.2(19)
C51 C52 C53 128(2)
N5 C56 C57 116.0(16)
N5 C56 C55 120.8(15)
C57 C56 C55 123.2(17)
C77 C78 S12 134(2)
C62 C61 S2 124(2)
S12 C76 S11 115.4(12)
C75 C76 S11 118.0(18)
C75 C76 S12 126.5(19)
N3 C50 C51 107.9(17)
N3 C50 C2AA 105(2)
C2AA C50 C51 114(2)
C67 C68 S6 119(3)
S6 C69 S5 123.2(14)
C70 C69 S5 116.7(17)
C70 C69 S6 119.8(18)
C72 C71 S7 114(3)
C68 C67 S5 120(3)
N2 C49 C54 109.8(19)
N2 C49 C1AA 110(3)
C54 C49 C1AA 106(3)
C66 C65 S3 121.3(17)
C56 C55 C60 117.5(16)
N4 C55 C60 124.7(17)
N4 C55 C56 117.8(16)
C73 S10 C75 94.8(12)
C71 C72 S8 122(3)
C27 N4 C55 113(2)
C27 N4 C28 123.8(17)
C28 N4 C55 121(2)
C22 C28 N4 116.1(18)
O7 C28 C22 124(3)
O7 C28 N4 119(2)
C76 S12 C78 87.1(12)
S9 C75 S10 119.2(14)
C76 C75 S9 124.6(15)
C76 C75 S10 116.2(16)
C78 C77 S11 102(2)
Cl1 C79 Cl2 93.7(14)
Cl4 C80 Cl3 129(6)
C74 C73 S10 112(2)
C73 C74 S9 120(3)
Cl0A C0AA Cl18 146(7)
N3 C1AA C51 106(2)
N3 C1AA C49 108(2)
C49 C1AA C51 113(2)
N2 C2AA C54 110.9(18)
N2 C2AA C50 116(2)
C54 C2AA C50 113(2)
N6 C3AA C44 112(2)
N6 C3AA C48 116(2)
C44 C3AA C48 113(2)

loop_
_geom_bond_atom_site_label_1
_geom_bond_atom_site_label_2
_geom_bond_distance
S4 C64 1.69(3)
S4 C66 1.707(16)
S3 C64 1.74(2)
S3 C65 1.69(3)
S11 C76 1.78(2)
S11 C77 1.778(17)
S1 C63 1.75(2)
S1 C62 1.73(3)
S7 C70 1.77(3)
S7 C71 1.73(3)
S2 C63 1.81(2)
S2 C61 1.85(3)
S5 C69 1.712(17)
S5 C67 1.80(3)
S8 C70 1.79(3)
S8 C72 1.788(18)
S6 C68 1.58(3)
S6 C69 1.672(16)
N2 C14 1.38(3)
N2 C13 1.50(2)
N2 C49 1.480(19)
N2 C2AA 1.474(19)
C18 C23 1.38(2)
C18 C17 1.40(2)
C18 C19 1.40(2)
N1 C1 1.36(2)
N1 C2 1.33(3)
N1 C44 1.458(15)
C4 C9 1.39(2)
C4 C5 1.47(2)
C4 C3 1.31(2)
O9 C29 1.25(2)
N6 C41 1.33(4)
N6 C42 1.27(3)
N6 C43 1.463(18)
N6 C3AA 1.44(4)
N5 C29 1.34(2)
N5 C30 1.43(2)
N5 C56 1.445(16)
C23 C24 1.41(2)
C23 C22 1.41(2)
C9 C8 1.35(2)
C9 C10 1.39(2)
C5 C1 1.46(2)
C5 C6 1.35(2)
C32 C39 1.31(2)
C32 C33 1.43(2)
C32 C31 1.46(2)
C39 C40 1.47(3)
C39 C38 1.36(2)
C3 C12 1.40(2)
C3 C2 1.42(3)
C33 C30 1.34(2)
C33 C34 1.51(3)
O1 C1 1.25(2)
O12 C42 1.262(17)
C29 C31 1.38(3)
C8 C13 1.45(2)
C8 C7 1.38(2)
O4 C14 1.35(2)
C11 C10 1.32(2)
C11 C12 1.39(3)
C10 C14 1.46(2)
C31 C35 1.34(2)
O3 C13 1.23(2)
O10 C30 1.18(2)
C17 C16 1.39(3)
C17 C26 1.39(3)
C19 C15 1.39(3)
C19 C20 1.37(3)
C24 C27 1.47(3)
C24 C25 1.36(3)
C22 C21 1.43(3)
C22 C28 1.40(3)
O8 C27 1.19(2)
C40 C41 1.50(3)
C40 C36 1.39(3)
C7 C6 1.40(2)
O7 C28 1.27(3)
N3 C16 1.37(3)
N3 C15 1.53(3)
N3 C50 1.481(18)
N3 C1AA 1.47(3)
C38 C42 1.53(3)
C38 C37 1.40(3)
C27 N4 1.40(3)
C41 O11 1.33(3)
C35 C36 1.33(3)
O2 C2 1.22(2)
C16 O6 1.27(3)
S9 C75 1.762(16)
S9 C74 1.788(19)
C57 C58 1.47(3)
C57 C56 1.484(17)
O5 C15 1.197(16)
C60 C59 1.49(3)
C60 C55 1.509(17)
C20 C21 1.33(3)
C53 C54 1.547(17)
C53 C52 1.514(13)
C34 C37 1.41(3)
C25 C26 1.35(3)
C51 C52 1.512(17)
C51 C50 1.539(18)
C51 C1AA 1.58(4)
C64 C63 1.323(17)
C54 C49 1.51(2)
C54 C2AA 1.495(19)
C66 C65 1.39(3)
C59 C58 1.508(18)
C62 C61 1.24(4)
C70 C69 1.42(3)
C43 C44 1.532(10)
C43 C48 1.517(18)
C44 C45 1.511(17)
C44 C3AA 1.508(18)
C45 C46 1.502(17)
C46 C47 1.422(13)
C47 C48 1.484(17)
C48 C3AA 1.61(4)
C56 C55 1.505(17)
C78 S12 1.78(3)
C78 C77 1.305(19)
C76 S12 1.69(3)
C76 C75 1.345(17)
C50 C2AA 1.54(5)
C68 C67 1.29(3)
C71 C72 1.330(18)
C49 C1AA 1.56(6)
C55 N4 1.437(16)
S10 C75 1.775(13)
S10 C73 1.752(19)
N4 C28 1.41(3)
Cl2 C79 1.78(2)
C79 Cl1 1.77(2)
C80 Cl3 1.79(2)
C80 Cl4 1.78(2)
C73 C74 1.49(5)
C0AA Cl0A 1.77(2)
C0AA Cl18 1.78(2)
